data_7249467
loop_
_publ_author_name
'Kwon, So Hyeon'
'Lee, Sunwoo'
'Tessarolo, Jacopo'
'Lee, Haeri'

_publ_section_title
;
 Stimuli-responsive Zn(ii) complexes showing the structural conversion and
 on/off switching of catalytic properties
;
_journal_issue 44
_journal_name_full 'RSC Advances'
_journal_page_first 32655
_journal_page_last 32660
_journal_paper_doi 10.1039/D4RA06058J
_journal_volume 14
_journal_year 2024
_chemical_formula_moiety 'C52 H60 N12 O4 Zn2, 4(Cl O4), 2(C H4 O)'
_chemical_formula_sum 'C54 H68 Cl4 N12 O22 Zn2'
_chemical_formula_weight 1509.74
_space_group_crystal_system triclinic
_space_group_IT_number 2
_space_group_name_Hall '-P 1'
_space_group_name_H-M_alt 'P -1'
_atom_sites_solution_hydrogens mixed
_atom_sites_solution_primary direct
_audit_creation_method SHELXL-2019/3
_audit_update_record
;
2024-06-23 deposited with the CCDC.	2024-10-03 downloaded from the CCDC.
;
_cell_angle_alpha 81.710(2)
_cell_angle_beta 80.594(3)
_cell_angle_gamma 75.975(2)
_cell_formula_units_Z 2
_cell_length_a 10.9854(9)
_cell_length_b 12.5818(11)
_cell_length_c 25.124(2)
_cell_measurement_reflns_used 9827
_cell_measurement_temperature 173(2)
_cell_measurement_theta_max 27.01
_cell_measurement_theta_min 2.70
_cell_volume 3303.8(5)
_computing_cell_refinement 'Bruker APEX5 software'
_computing_data_collection 'Bruker APEX5 software'
_computing_data_reduction 'Bruker APEX5 software'
_computing_molecular_graphics ORTEP
_computing_publication_material CIFTAB
_computing_structure_refinement 'SHELXL-2019/2 (Sheldrick, 2019)'
_computing_structure_solution 'SHELXS-2013/1 (Sheldrick, 2013)'
_diffrn_ambient_temperature 173(2)
_diffrn_measured_fraction_theta_full 0.999
_diffrn_measured_fraction_theta_max 0.995
_diffrn_measurement_device_type 'PHOTON II 14 CPAD detector'
_diffrn_measurement_method 'phi and omega scans'
_diffrn_radiation_type MoK\a
_diffrn_radiation_wavelength 0.71073
_diffrn_reflns_av_R_equivalents 0.0948
_diffrn_reflns_av_unetI/netI 0.0516
_diffrn_reflns_Laue_measured_fraction_full 0.999
_diffrn_reflns_Laue_measured_fraction_max 0.995
_diffrn_reflns_limit_h_max 14
_diffrn_reflns_limit_h_min -14
_diffrn_reflns_limit_k_max 16
_diffrn_reflns_limit_k_min -16
_diffrn_reflns_limit_l_max 32
_diffrn_reflns_limit_l_min -32
_diffrn_reflns_number 112356
_diffrn_reflns_point_group_measured_fraction_full 0.999
_diffrn_reflns_point_group_measured_fraction_max 0.995
_diffrn_reflns_theta_full 25.242
_diffrn_reflns_theta_max 27.064
_diffrn_reflns_theta_min 2.480
_diffrn_source 'IuS 3.0 Microfocus'
_exptl_absorpt_coefficient_mu 0.971
_exptl_absorpt_correction_T_max 0.7455
_exptl_absorpt_correction_T_min 0.6586
_exptl_absorpt_correction_type multi-scan
_exptl_absorpt_process_details SADABS
_exptl_crystal_colour colourless
_exptl_crystal_density_diffrn 1.518
_exptl_crystal_description block
_exptl_crystal_F_000 1560
_exptl_crystal_size_max 0.081
_exptl_crystal_size_mid 0.049
_exptl_crystal_size_min 0.037
_refine_diff_density_max 0.685
_refine_diff_density_min -0.453
_refine_diff_density_rms 0.076
_refine_ls_extinction_method none
_refine_ls_goodness_of_fit_ref 1.074
_refine_ls_hydrogen_treatment mixed
_refine_ls_matrix_type full
_refine_ls_number_parameters 1030
_refine_ls_number_reflns 14416
_refine_ls_number_restraints 723
_refine_ls_restrained_S_all 1.096
_refine_ls_R_factor_all 0.0933
_refine_ls_R_factor_gt 0.0570
_refine_ls_shift/su_max 0.001
_refine_ls_shift/su_mean 0.000
_refine_ls_structure_factor_coef Fsqd
_refine_ls_weighting_details 'w=1/[\s^2^(Fo^2^)+(0.0404P)^2^+4.7450P] where P=(Fo^2^+2Fc^2^)/3'
_refine_ls_weighting_scheme calc
_refine_ls_wR_factor_gt 0.1160
_refine_ls_wR_factor_ref 0.1334
_reflns_Friedel_coverage 0.000
_reflns_number_gt 10268
_reflns_number_total 14416
_reflns_threshold_expression 'I > 2\s(I)'
_cod_data_source_file d4ra06058j2.cif
_cod_data_source_block 24001_002
_cod_depositor_comments
;
The following automatic conversions were performed:

data item '_exptl_absorpt_correction_type' value 'MULTI-SCAN' was
changed to 'multi-scan' in accordance with the
/home/data/users/saulius/crontab/automatic-downloads/rss-feeds/RSC/lib/dictionaries/cif_core.dic
dictionary named 'cif_core.dic' version 2.4.2 last updated on
2011-04-26.

Automatic conversion script
Id: cif_fix_values 8170 2020-07-09 18:12:32Z antanas 
;
_cod_database_code 7249467
_shelx_shelxl_version_number 2019/3
_shelx_space_group_comment
;
The symmetry employed for this shelxl refinement is uniquely defined
by the following loop, which should always be used as a source of
symmetry information in preference to the above space-group names.
They are only intended as comments.
;
_shelx_estimated_absorpt_t_min 0.925
_shelx_estimated_absorpt_t_max 0.965

loop_
_space_group_symop_operation_xyz
'x, y, z'
'-x, -y, -z'

loop_
_atom_site_label
_atom_site_type_symbol
_atom_site_fract_x
_atom_site_fract_y
_atom_site_fract_z
_atom_site_U_iso_or_equiv
_atom_site_adp_type
_atom_site_occupancy
_atom_site_site_symmetry_order
_atom_site_calc_flag
_atom_site_refinement_flags_posn
_atom_site_refinement_flags_adp
_atom_site_refinement_flags_occupancy
_atom_site_disorder_assembly
_atom_site_disorder_group
Zn1 Zn 0.36171(4) 0.76223(3) 0.87461(2) 0.02990(10) Uani 1 1 d . . . . .
Zn2 Zn 0.11583(4) 0.24305(3) 0.61996(2) 0.03528(11) Uani 1 1 d . . . . .
N11 N 0.1614(3) 0.8250(2) 0.87420(13) 0.0361(7) Uani 1 1 d . . . . .
C12 C 0.0957(4) 0.9071(3) 0.90344(18) 0.0462(9) Uani 1 1 d . . . . .
H12 H 0.137466 0.930841 0.928270 0.055 Uiso 1 1 calc R U . . .
C13 C -0.0278(4) 0.9581(3) 0.8993(2) 0.0527(11) Uani 1 1 d . . . . .
H13 H -0.071116 1.015599 0.920818 0.063 Uiso 1 1 calc R U . . .
C14 C -0.0868(4) 0.9238(3) 0.8633(2) 0.0555(12) Uani 1 1 d . . . . .
H14 H -0.172587 0.957797 0.859366 0.067 Uiso 1 1 calc R U . . .
C15 C -0.0230(4) 0.8407(3) 0.83282(19) 0.0501(10) Uani 1 1 d . . . . .
H15 H -0.063246 0.816873 0.807480 0.060 Uiso 1 1 calc R U . . .
C16 C 0.1018(3) 0.7919(3) 0.83964(15) 0.0354(8) Uani 1 1 d . . . . .
N17 N 0.1718(3) 0.7040(2) 0.80958(12) 0.0377(7) Uani 1 1 d . . . . .
N18 N 0.3660(3) 0.7577(2) 0.79017(12) 0.0372(7) Uani 1 1 d . . . . .
C19 C 0.4635(4) 0.7831(3) 0.75484(16) 0.0459(9) Uani 1 1 d . . . . .
H19 H 0.526318 0.808744 0.768003 0.055 Uiso 1 1 calc R U . . .
C20 C 0.4753(4) 0.7733(4) 0.70012(17) 0.0547(12) Uani 1 1 d . . . . .
H20 H 0.544904 0.791498 0.675820 0.066 Uiso 1 1 calc R U . . .
C21 C 0.3837(5) 0.7365(4) 0.68192(18) 0.0610(12) Uani 1 1 d . . . . .
H21 H 0.390541 0.727556 0.644564 0.073 Uiso 1 1 calc R U . . .
C22 C 0.2814(4) 0.7123(4) 0.71735(16) 0.0515(10) Uani 1 1 d . . . . .
H22 H 0.217193 0.687890 0.704618 0.062 Uiso 1 1 calc R U . . .
C23 C 0.2743(3) 0.7243(3) 0.77157(14) 0.0371(8) Uani 1 1 d . . . . .
C24 C 0.0977(4) 0.6286(3) 0.79672(17) 0.0452(9) Uani 1 1 d . . . . .
H24A H 0.064290 0.657044 0.761885 0.054 Uiso 1 1 calc R U . . .
H24B H 0.024977 0.625494 0.825466 0.054 Uiso 1 1 calc R U . . .
C25 C 0.1802(4) 0.5147(3) 0.79274(17) 0.0474(10) Uani 1 1 d . . . . .
H25 H 0.219589 0.478669 0.823492 0.057 Uiso 1 1 calc R U . . .
C26 C 0.2014(4) 0.4615(3) 0.74923(17) 0.0472(10) Uani 1 1 d . . . . .
H26 H 0.157996 0.495452 0.719261 0.057 Uiso 1 1 calc R U . . .
C27 C 0.2898(4) 0.3509(3) 0.74430(18) 0.0496(10) Uani 1 1 d . . . . .
H27A H 0.372846 0.361276 0.724960 0.060 Uiso 1 1 calc R U . . .
H27B H 0.302906 0.313543 0.781046 0.060 Uiso 1 1 calc R U . . .
N28 N 0.2998(3) 0.1753(2) 0.63995(12) 0.0386(7) Uani 1 1 d . . . . .
C29 C 0.3836(4) 0.0990(3) 0.61150(18) 0.0500(10) Uani 1 1 d . . . . .
H29 H 0.358021 0.075319 0.581691 0.060 Uiso 1 1 calc R U . . .
C30 C 0.5039(4) 0.0544(4) 0.6239(2) 0.0630(13) Uani 1 1 d . . . . .
H30 H 0.560612 0.000666 0.603357 0.076 Uiso 1 1 calc R U . . .
C31 C 0.5397(4) 0.0904(4) 0.6671(2) 0.0659(14) Uani 1 1 d . . . . .
H31 H 0.623250 0.062743 0.675994 0.079 Uiso 1 1 calc R U . . .
C32 C 0.4559(4) 0.1655(4) 0.69740(19) 0.0535(11) Uani 1 1 d . . . . .
H32 H 0.479982 0.189458 0.727490 0.064 Uiso 1 1 calc R U . . .
C33 C 0.3343(3) 0.2061(3) 0.68309(16) 0.0401(8) Uani 1 1 d . . . . .
N34 N 0.2410(3) 0.2808(2) 0.71498(13) 0.0390(7) Uani 1 1 d . . . . .
N35 N 0.0623(3) 0.2199(2) 0.70410(12) 0.0390(7) Uani 1 1 d . . . . .
C36 C -0.0431(4) 0.1826(3) 0.72452(17) 0.0473(10) Uani 1 1 d . . . . .
H36 H -0.085758 0.157382 0.700546 0.057 Uiso 1 1 calc R U . . .
C37 C -0.0907(4) 0.1799(4) 0.77815(19) 0.0574(12) Uani 1 1 d . . . . .
H37 H -0.164317 0.152181 0.791555 0.069 Uiso 1 1 calc R U . . .
C38 C -0.0295(4) 0.2183(3) 0.81240(17) 0.0529(11) Uani 1 1 d . . . . .
H38 H -0.062571 0.219693 0.849746 0.064 Uiso 1 1 calc R U . . .
C39 C 0.0792(4) 0.2546(3) 0.79276(16) 0.0468(10) Uani 1 1 d . . . . .
H39 H 0.122094 0.281238 0.816126 0.056 Uiso 1 1 calc R U . . .
C40 C 0.1255(3) 0.2516(3) 0.73742(15) 0.0377(8) Uani 1 1 d . . . . .
N41 N 0.5631(3) 0.6954(2) 0.87634(12) 0.0342(6) Uani 1 1 d . . . . .
C42 C 0.6340(4) 0.7492(3) 0.89638(16) 0.0418(9) Uani 1 1 d . . . . .
H42 H 0.599767 0.823915 0.902675 0.050 Uiso 1 1 calc R U . . .
C43 C 0.7545(4) 0.7005(3) 0.90818(16) 0.0442(9) Uani 1 1 d . . . . .
H43 H 0.802268 0.740835 0.922406 0.053 Uiso 1 1 calc R U . . .
C44 C 0.8041(4) 0.5929(3) 0.89898(16) 0.0467(10) Uani 1 1 d . . . . .
H44 H 0.886548 0.557235 0.907203 0.056 Uiso 1 1 calc R U . . .
C45 C 0.7339(3) 0.5371(3) 0.87786(15) 0.0413(9) Uani 1 1 d . . . . .
H45 H 0.768014 0.462969 0.870428 0.050 Uiso 1 1 calc R U . . .
C46 C 0.6123(3) 0.5897(3) 0.86738(14) 0.0319(7) Uani 1 1 d . . . . .
N47 N 0.5340(3) 0.5345(2) 0.84783(12) 0.0333(6) Uani 1 1 d . . . . .
N48 N 0.3445(3) 0.6004(2) 0.90282(11) 0.0315(6) Uani 1 1 d . . . . .
C49 C 0.2419(4) 0.5836(3) 0.93734(15) 0.0404(8) Uani 1 1 d . . . . .
H49 H 0.184911 0.645378 0.951994 0.048 Uiso 1 1 calc R U . . .
C50 C 0.2158(4) 0.4812(3) 0.95237(17) 0.0460(9) Uani 1 1 d . . . . .
H50 H 0.141318 0.472073 0.976044 0.055 Uiso 1 1 calc R U . . .
C51 C 0.3014(4) 0.3919(3) 0.93190(17) 0.0454(9) Uani 1 1 d . . . . .
H51 H 0.286419 0.319871 0.941541 0.054 Uiso 1 1 calc R U . . .
C52 C 0.4075(4) 0.4069(3) 0.89787(16) 0.0398(8) Uani 1 1 d . . . . .
H52 H 0.467234 0.345645 0.884059 0.048 Uiso 1 1 calc R U . . .
C53 C 0.4273(3) 0.5129(3) 0.88362(13) 0.0304(7) Uani 1 1 d . . . . .
C54 C 0.5962(4) 0.4524(3) 0.80949(15) 0.0420(9) Uani 1 1 d . . . . .
H54A H 0.532188 0.419088 0.798783 0.050 Uiso 1 1 calc R U . . .
H54B H 0.658325 0.392854 0.827226 0.050 Uiso 1 1 calc R U . . .
C55 C 0.6625(4) 0.5079(3) 0.76001(15) 0.0413(9) Uani 1 1 d . . . . .
H55 H 0.613554 0.571749 0.742097 0.050 Uiso 1 1 calc R U . . .
C56 C 0.7813(4) 0.4764(3) 0.73926(15) 0.0429(9) Uani 1 1 d . . . . .
H56 H 0.829760 0.409998 0.755371 0.051 Uiso 1 1 calc R U . . .
C57 C 0.8461(4) 0.5380(3) 0.69188(15) 0.0433(9) Uani 1 1 d . . . . .
H57A H 0.781538 0.594481 0.673879 0.052 Uiso 1 1 calc R U . . .
H57B H 0.901952 0.576479 0.705155 0.052 Uiso 1 1 calc R U . . .
N58 N 0.9255(3) 0.3136(3) 0.60495(14) 0.0433(7) Uani 1 1 d . . . . .
C59 C 0.8665(4) 0.2599(4) 0.5786(2) 0.0577(12) Uani 1 1 d . . . . .
H59 H 0.914280 0.194792 0.563723 0.069 Uiso 1 1 calc R U . . .
C60 C 0.7411(4) 0.2936(4) 0.5720(2) 0.0650(13) Uani 1 1 d . . . . .
H60 H 0.702622 0.253185 0.553101 0.078 Uiso 1 1 calc R U . . .
C61 C 0.6725(4) 0.3884(4) 0.5938(2) 0.0621(12) Uani 1 1 d . . . . .
H61 H 0.585117 0.413964 0.590324 0.074 Uiso 1 1 calc R U . . .
C62 C 0.7308(4) 0.4454(4) 0.62030(18) 0.0506(10) Uani 1 1 d . . . . .
H62 H 0.684337 0.510978 0.635165 0.061 Uiso 1 1 calc R U . . .
C63 C 0.8588(3) 0.4068(3) 0.62539(14) 0.0360(8) Uani 1 1 d . . . . .
N64 N 0.9224(3) 0.4643(2) 0.65172(12) 0.0363(7) Uani 1 1 d . . . . .
N65 N 1.1326(3) 0.4093(2) 0.60959(12) 0.0355(7) Uani 1 1 d . . . . .
C66 C 1.2427(4) 0.4348(3) 0.58600(17) 0.0468(9) Uani 1 1 d . . . . .
H66 H 1.310586 0.376827 0.574159 0.056 Uiso 1 1 calc R U . . .
C67 C 1.2619(4) 0.5400(4) 0.57819(19) 0.0558(11) Uani 1 1 d . . . . .
H67 H 1.341404 0.554619 0.561983 0.067 Uiso 1 1 calc R U . . .
C68 C 1.1624(4) 0.6237(4) 0.59457(18) 0.0512(10) Uani 1 1 d . . . . .
H68 H 1.172560 0.697451 0.589660 0.061 Uiso 1 1 calc R U . . .
C69 C 1.0491(4) 0.6008(3) 0.61783(15) 0.0427(9) Uani 1 1 d . . . . .
H69 H 0.979582 0.658371 0.628679 0.051 Uiso 1 1 calc R U . . .
C70 C 1.0370(3) 0.4920(3) 0.62544(14) 0.0344(8) Uani 1 1 d . . . . .
O91 O 0.3549(3) 0.8022(2) 0.95432(11) 0.0492(7) Uani 1 1 d . . . . .
H91 H 0.339(5) 0.865(5) 0.963(2) 0.074 Uiso 1 1 d . U . . .
C92 C 0.3961(5) 0.7317(4) 1.00089(17) 0.0574(11) Uani 1 1 d . . . . .
H92A H 0.437779 0.770355 1.021119 0.086 Uiso 1 1 calc R U . . .
H92B H 0.455924 0.665059 0.989262 0.086 Uiso 1 1 calc R U . . .
H92C H 0.322870 0.711152 1.024234 0.086 Uiso 1 1 calc R U . . .
O93 O 0.3796(3) 0.9332(2) 0.85291(14) 0.0517(8) Uani 1 1 d . . . . .
H93 H 0.430(5) 0.958(5) 0.861(2) 0.078 Uiso 1 1 d . U . . .
C94 C 0.3090(5) 1.0145(3) 0.8171(2) 0.0638(13) Uani 1 1 d . . . . .
H94A H 0.269751 1.080299 0.835605 0.096 Uiso 1 1 calc R U . . .
H94B H 0.242913 0.985024 0.806333 0.096 Uiso 1 1 calc R U . . .
H94C H 0.365748 1.033950 0.784748 0.096 Uiso 1 1 calc R U . . .
O95 O 0.1026(3) 0.0792(2) 0.60961(15) 0.0628(8) Uani 1 1 d . . . . .
H95 H 0.101261 0.053913 0.578639 0.094 Uiso 1 1 d R U . . .
C96 C 0.1370(6) -0.0183(4) 0.6471(3) 0.090(2) Uani 1 1 d . . . . .
H96A H 0.067714 -0.057180 0.654892 0.135 Uiso 1 1 calc R U . . .
H96B H 0.152769 0.003128 0.680882 0.135 Uiso 1 1 calc R U . . .
H96C H 0.213731 -0.066966 0.630904 0.135 Uiso 1 1 calc R U . . .
O97 O 0.1783(3) 0.2454(2) 0.53068(11) 0.0530(7) Uani 1 1 d . . . . .
H97 H 0.140867 0.195517 0.525471 0.079 Uiso 1 1 d R U . . .
C98 C 0.1331(5) 0.3289(5) 0.48936(19) 0.0765(16) Uani 1 1 d . . . . .
H98A H 0.151293 0.298173 0.454473 0.115 Uiso 1 1 calc R U . . .
H98B H 0.175435 0.389917 0.486986 0.115 Uiso 1 1 calc R U . . .
H98C H 0.041527 0.355920 0.498195 0.115 Uiso 1 1 calc R U . . .
Cl71 Cl 0.50281(10) 0.24592(10) 0.47168(4) 0.0556(3) Uani 1 1 d D U . . .
O72 O 0.4586(4) 0.3357(4) 0.43484(18) 0.1071(16) Uani 1 1 d D U . . .
O73 O 0.6319(3) 0.2000(3) 0.45420(14) 0.0797(11) Uani 1 1 d D U . . .
O74 O 0.4926(4) 0.2800(4) 0.52367(15) 0.0948(13) Uani 1 1 d D U . . .
O75 O 0.4254(4) 0.1686(4) 0.47602(18) 0.0914(12) Uani 1 1 d D U . . .
Cl76 Cl 0.01926(9) 1.26034(8) 0.95327(4) 0.0485(2) Uani 1 1 d . U . . .
O77 O 0.0479(3) 1.2859(3) 1.00228(13) 0.0616(8) Uani 1 1 d . U . . .
Cl86 Cl 0.57189(9) 1.12737(8) 0.84908(4) 0.0472(2) Uani 1 1 d . U . . .
O87 O 0.6560(3) 1.1612(3) 0.87659(13) 0.0645(8) Uani 1 1 d . U . . .
O78 O 0.134(2) 1.2030(19) 0.9224(9) 0.061(4) Uani 0.50(3) 1 d . U P A 1
O79 O -0.0411(19) 1.3519(13) 0.9273(8) 0.093(4) Uani 0.50(3) 1 d . U P A 1
O80 O -0.0642(17) 1.1834(15) 0.9693(6) 0.079(3) Uani 0.50(3) 1 d . U P A 1
Cl81 Cl 0.83069(14) 0.84777(14) 0.69817(10) 0.0578(6) Uani 0.798(5) 1 d D U P B 1
O82 O 0.9630(6) 0.7957(6) 0.6944(4) 0.0632(18) Uani 0.798(5) 1 d D U P B 1
O83 O 0.7875(6) 0.8228(7) 0.6499(4) 0.083(2) Uani 0.798(5) 1 d D U P B 1
O84 O 0.8321(7) 0.9677(4) 0.6845(4) 0.124(3) Uani 0.798(5) 1 d D U P B 1
O85 O 0.7632(5) 0.8103(6) 0.7467(2) 0.118(2) Uani 0.798(5) 1 d D U P B 1
O88 O 0.6084(14) 1.0205(12) 0.8335(6) 0.055(3) Uani 0.442(9) 1 d . U P C 1
O89 O 0.4537(9) 1.1441(9) 0.8884(5) 0.077(3) Uani 0.442(9) 1 d . U P C 1
O90 O 0.5580(11) 1.2033(6) 0.8033(4) 0.055(2) Uani 0.442(9) 1 d . U P C 1
O78B O 0.115(2) 1.1799(18) 0.9298(11) 0.068(5) Uani 0.50(3) 1 d . U P A 2
O79B O -0.0959(13) 1.2309(18) 0.9577(7) 0.079(3) Uani 0.50(3) 1 d . U P A 2
O80B O 0.0122(16) 1.3604(9) 0.9115(5) 0.062(3) Uani 0.50(3) 1 d . U P A 2
Cl91 Cl 0.8593(11) 0.8720(8) 0.6667(6) 0.097(3) Uani 0.202(5) 1 d D U P B 2
O82B O 0.939(3) 0.780(2) 0.6959(16) 0.067(6) Uani 0.202(5) 1 d D U P B 2
O83B O 0.750(2) 0.840(3) 0.6576(15) 0.079(6) Uani 0.202(5) 1 d D U P B 2
O84B O 0.813(3) 0.945(2) 0.7129(8) 0.079(5) Uani 0.202(5) 1 d D U P B 2
O85B O 0.942(2) 0.893(2) 0.6213(9) 0.152(8) Uani 0.202(5) 1 d D U P B 2
O88B O 0.5241(18) 1.0473(15) 0.8900(7) 0.062(4) Uani 0.202(6) 1 d . U P C 2
O89B O 0.482(2) 1.2042(15) 0.8264(9) 0.051(4) Uani 0.202(6) 1 d . U P C 2
O90B O 0.6407(17) 1.0717(18) 0.8018(8) 0.062(4) Uani 0.202(6) 1 d . U P C 2
O88C O 0.5928(16) 1.0127(13) 0.8567(6) 0.048(3) Uani 0.357(9) 1 d . U P C 3
O89C O 0.4385(11) 1.1792(9) 0.8532(7) 0.058(3) Uani 0.357(9) 1 d . U P C 3
O90C O 0.6274(16) 1.1596(15) 0.7913(6) 0.089(3) Uani 0.357(9) 1 d . U P C 3
O101 O 0.2744(10) 1.0090(4) 0.9786(4) 0.075(3) Uani 0.689(16) 1 d . U P D 1
H101 H 0.213140 1.059880 0.970050 0.112 Uiso 0.689(16) 1 d R U P D 1
C102 C 0.3374(11) 1.0596(9) 1.0072(4) 0.061(2) Uani 0.689(16) 1 d . U P D 1
H10A H 0.277014 1.119758 1.024625 0.091 Uiso 0.689(16) 1 calc R U P D 1
H10B H 0.402597 1.089348 0.982329 0.091 Uiso 0.689(16) 1 calc R U P D 1
H10C H 0.377255 1.005696 1.035084 0.091 Uiso 0.689(16) 1 calc R U P D 1
O103 O 0.1748(7) -0.0172(5) 0.5149(2) 0.109(2) Uani 0.829(9) 1 d . U P E 1
H103 H 0.095945 -0.041764 0.510122 0.164 Uiso 0.829(9) 1 d R U P E 1
C104 C 0.1697(8) 0.0311(7) 0.4610(3) 0.091(2) Uani 0.829(9) 1 d . U P E 1
H10D H 0.238873 0.069536 0.449586 0.136 Uiso 0.829(9) 1 calc R U P E 1
H10E H 0.088422 0.083751 0.458488 0.136 Uiso 0.829(9) 1 calc R U P E 1
H10F H 0.178377 -0.026498 0.437286 0.136 Uiso 0.829(9) 1 calc R U P E 1
O111 O 0.351(2) 1.0088(11) 0.9612(5) 0.067(4) Uani 0.311(16) 1 d D U P D 2
H111 H 0.397275 1.053401 0.942678 0.101 Uiso 0.311(16) 1 d R U P D 2
C112 C 0.303(3) 1.036(3) 1.0167(8) 0.090(6) Uani 0.311(16) 1 d D U P D 2
H11D H 0.358053 1.076919 1.028264 0.135 Uiso 0.311(16) 1 calc R U P D 2
H11E H 0.302954 0.967952 1.041188 0.135 Uiso 0.311(16) 1 calc R U P D 2
H11F H 0.216945 1.081411 1.017823 0.135 Uiso 0.311(16) 1 calc R U P D 2
O113 O 0.084(3) 0.053(3) 0.5025(13) 0.114(6) Uani 0.171(9) 1 d D U P E 2
H113 H 0.043492 0.028245 0.485131 0.171 Uiso 0.171(9) 1 d R U P E 2
C114 C 0.225(3) 0.016(5) 0.494(3) 0.113(7) Uani 0.171(9) 1 d D U P E 2
H11A H 0.256989 0.001152 0.529042 0.169 Uiso 0.171(9) 1 calc R U P E 2
H11B H 0.261398 0.074324 0.471404 0.169 Uiso 0.171(9) 1 calc R U P E 2
H11C H 0.249095 -0.050859 0.475550 0.169 Uiso 0.171(9) 1 calc R U P E 2

loop_
_atom_site_aniso_label
_atom_site_aniso_U_11
_atom_site_aniso_U_22
_atom_site_aniso_U_33
_atom_site_aniso_U_23
_atom_site_aniso_U_13
_atom_site_aniso_U_12
Zn1 0.0295(2) 0.0256(2) 0.0333(2) -0.00042(15) -0.00523(16) -0.00468(15)
Zn2 0.0319(2) 0.0349(2) 0.0364(2) -0.00301(17) -0.00449(17) -0.00310(16)
N11 0.0325(15) 0.0288(15) 0.0459(18) -0.0038(13) -0.0061(13) -0.0041(12)
C12 0.041(2) 0.037(2) 0.057(3) -0.0105(18) -0.0021(18) -0.0021(16)
C13 0.040(2) 0.036(2) 0.073(3) -0.002(2) 0.003(2) -0.0001(17)
C14 0.033(2) 0.038(2) 0.086(3) 0.007(2) -0.006(2) -0.0023(17)
C15 0.040(2) 0.045(2) 0.067(3) 0.001(2) -0.017(2) -0.0101(17)
C16 0.0311(18) 0.0300(17) 0.044(2) 0.0045(15) -0.0068(15) -0.0093(14)
N17 0.0348(16) 0.0398(17) 0.0402(17) -0.0028(13) -0.0056(13) -0.0122(13)
N18 0.0349(16) 0.0357(16) 0.0374(16) 0.0028(13) -0.0035(13) -0.0061(12)
C19 0.037(2) 0.046(2) 0.047(2) 0.0087(18) 0.0014(17) -0.0065(16)
C20 0.055(3) 0.053(2) 0.039(2) 0.0121(19) 0.0078(19) 0.000(2)
C21 0.076(3) 0.065(3) 0.035(2) 0.003(2) -0.002(2) -0.010(2)
C22 0.064(3) 0.054(2) 0.037(2) 0.0027(18) -0.011(2) -0.017(2)
C23 0.041(2) 0.0340(18) 0.0337(19) 0.0027(15) -0.0122(16) -0.0033(15)
C24 0.047(2) 0.042(2) 0.053(2) -0.0051(18) -0.0143(19) -0.0178(17)
C25 0.052(2) 0.044(2) 0.052(2) 0.0016(18) -0.0205(19) -0.0164(18)
C26 0.052(2) 0.046(2) 0.047(2) -0.0027(18) -0.0204(19) -0.0094(18)
C27 0.048(2) 0.050(2) 0.054(2) -0.0027(19) -0.0201(19) -0.0092(18)
N28 0.0332(16) 0.0386(16) 0.0368(17) 0.0019(13) -0.0007(13) -0.0006(12)
C29 0.044(2) 0.045(2) 0.048(2) -0.0003(18) 0.0070(18) 0.0037(17)
C30 0.045(2) 0.057(3) 0.066(3) 0.008(2) 0.008(2) 0.010(2)
C31 0.032(2) 0.068(3) 0.081(4) 0.017(3) -0.005(2) 0.004(2)
C32 0.040(2) 0.054(2) 0.062(3) 0.009(2) -0.017(2) -0.0044(18)
C33 0.0335(19) 0.0373(19) 0.045(2) 0.0069(16) -0.0051(16) -0.0052(15)
N34 0.0366(16) 0.0384(16) 0.0420(17) -0.0031(13) -0.0125(14) -0.0043(13)
N35 0.0359(16) 0.0401(17) 0.0370(17) 0.0026(13) 0.0012(13) -0.0084(13)
C36 0.039(2) 0.047(2) 0.053(2) 0.0041(18) 0.0008(18) -0.0139(17)
C37 0.044(2) 0.058(3) 0.057(3) 0.013(2) 0.009(2) -0.008(2)
C38 0.052(3) 0.051(2) 0.040(2) 0.0072(19) 0.008(2) 0.0025(19)
C39 0.053(2) 0.043(2) 0.037(2) 0.0025(17) -0.0076(18) 0.0022(18)
C40 0.039(2) 0.0326(18) 0.0360(19) 0.0020(15) -0.0033(16) -0.0027(15)
N41 0.0317(15) 0.0293(15) 0.0409(17) -0.0012(12) -0.0071(13) -0.0055(12)
C42 0.041(2) 0.0345(19) 0.052(2) -0.0013(17) -0.0143(18) -0.0106(16)
C43 0.040(2) 0.050(2) 0.046(2) 0.0011(18) -0.0088(17) -0.0181(17)
C44 0.0327(19) 0.055(2) 0.046(2) 0.0065(19) -0.0074(17) -0.0032(17)
C45 0.0341(19) 0.038(2) 0.044(2) -0.0006(16) -0.0012(16) 0.0032(15)
C46 0.0304(17) 0.0292(17) 0.0314(18) 0.0013(14) 0.0011(14) -0.0037(13)
N47 0.0327(15) 0.0289(14) 0.0362(16) -0.0075(12) 0.0036(12) -0.0062(11)
N48 0.0316(15) 0.0268(14) 0.0327(15) 0.0006(11) -0.0005(12) -0.0050(11)
C49 0.039(2) 0.040(2) 0.037(2) -0.0007(16) 0.0038(16) -0.0081(16)
C50 0.041(2) 0.045(2) 0.048(2) 0.0068(18) 0.0010(18) -0.0137(17)
C51 0.048(2) 0.0324(19) 0.054(2) 0.0086(17) -0.0038(19) -0.0150(16)
C52 0.043(2) 0.0280(18) 0.045(2) -0.0018(15) -0.0039(17) -0.0044(15)
C53 0.0352(18) 0.0253(16) 0.0297(17) -0.0040(13) -0.0048(14) -0.0037(13)
C54 0.047(2) 0.0361(19) 0.039(2) -0.0122(16) 0.0042(17) -0.0035(16)
C55 0.044(2) 0.0347(19) 0.037(2) -0.0067(15) 0.0020(16) 0.0024(16)
C56 0.047(2) 0.0345(19) 0.039(2) -0.0040(15) 0.0006(17) 0.0022(16)
C57 0.046(2) 0.040(2) 0.037(2) -0.0073(16) 0.0045(17) -0.0039(17)
N58 0.0359(17) 0.0438(18) 0.0513(19) -0.0110(15) -0.0121(15) -0.0035(14)
C59 0.050(3) 0.054(3) 0.076(3) -0.021(2) -0.022(2) -0.007(2)
C60 0.050(3) 0.069(3) 0.083(4) -0.014(3) -0.028(2) -0.012(2)
C61 0.035(2) 0.078(3) 0.072(3) -0.008(3) -0.018(2) -0.003(2)
C62 0.036(2) 0.057(3) 0.054(3) -0.006(2) -0.0096(18) 0.0022(18)
C63 0.0314(18) 0.0373(19) 0.0363(19) 0.0003(15) -0.0057(15) -0.0036(14)
N64 0.0330(15) 0.0363(16) 0.0356(16) -0.0050(13) 0.0018(13) -0.0039(12)
N65 0.0321(15) 0.0376(16) 0.0339(16) 0.0001(12) -0.0020(12) -0.0060(12)
C66 0.038(2) 0.048(2) 0.050(2) 0.0025(18) -0.0009(18) -0.0084(17)
C67 0.047(2) 0.061(3) 0.058(3) 0.009(2) -0.002(2) -0.022(2)
C68 0.057(3) 0.045(2) 0.054(3) 0.0058(19) -0.012(2) -0.020(2)
C69 0.051(2) 0.038(2) 0.038(2) 0.0023(16) -0.0108(17) -0.0096(17)
C70 0.0377(19) 0.0354(18) 0.0274(17) 0.0022(14) -0.0078(14) -0.0039(14)
O91 0.0590(18) 0.0414(15) 0.0440(16) -0.0128(13) -0.0163(13) 0.0060(13)
C92 0.068(3) 0.063(3) 0.039(2) -0.006(2) -0.016(2) -0.004(2)
O93 0.0543(18) 0.0295(14) 0.077(2) 0.0070(13) -0.0286(16) -0.0137(12)
C94 0.062(3) 0.038(2) 0.088(4) 0.024(2) -0.025(3) -0.013(2)
O95 0.062(2) 0.0430(16) 0.084(2) -0.0144(16) -0.0099(17) -0.0098(14)
C96 0.098(4) 0.041(3) 0.115(5) 0.007(3) 0.019(4) -0.015(3)
O97 0.0555(18) 0.0592(18) 0.0427(16) -0.0101(13) -0.0097(13) -0.0053(14)
C98 0.071(3) 0.103(4) 0.042(3) 0.005(3) -0.016(2) 0.005(3)
Cl71 0.0401(5) 0.0812(8) 0.0396(5) 0.0006(5) 0.0012(4) -0.0109(5)
O72 0.083(3) 0.108(3) 0.093(3) 0.034(3) -0.002(2) 0.016(2)
O73 0.0511(19) 0.104(3) 0.062(2) 0.0015(19) 0.0068(16) 0.0083(18)
O74 0.069(2) 0.153(4) 0.064(2) -0.038(2) 0.0041(19) -0.021(2)
O75 0.080(3) 0.103(3) 0.097(3) -0.020(2) -0.001(2) -0.032(2)
Cl76 0.0387(5) 0.0486(5) 0.0573(6) -0.0140(5) -0.0061(4) -0.0032(4)
O77 0.0599(19) 0.070(2) 0.0597(19) -0.0181(16) -0.0084(15) -0.0167(16)
Cl86 0.0398(5) 0.0373(5) 0.0661(6) -0.0087(4) -0.0079(4) -0.0096(4)
O87 0.075(2) 0.069(2) 0.061(2) -0.0159(16) -0.0192(16) -0.0258(17)
O78 0.046(5) 0.073(9) 0.050(5) -0.002(5) 0.010(4) -0.003(5)
O79 0.091(8) 0.077(6) 0.091(7) -0.005(5) -0.028(6) 0.030(6)
O80 0.081(7) 0.086(8) 0.078(6) -0.022(6) -0.001(5) -0.035(6)
Cl81 0.0408(8) 0.0485(9) 0.0871(14) -0.0155(8) -0.0172(8) -0.0057(6)
O82 0.047(3) 0.047(3) 0.096(3) -0.005(3) -0.025(3) -0.004(2)
O83 0.064(4) 0.076(4) 0.115(5) -0.005(3) -0.044(4) -0.008(3)
O84 0.081(4) 0.044(3) 0.255(8) -0.036(4) -0.068(5) 0.011(3)
O85 0.083(4) 0.193(6) 0.093(4) -0.045(4) 0.018(3) -0.064(4)
O88 0.058(5) 0.033(4) 0.076(7) -0.017(6) -0.022(6) 0.001(4)
O89 0.052(4) 0.084(6) 0.093(6) -0.029(5) 0.034(4) -0.029(4)
O90 0.065(5) 0.041(4) 0.062(5) 0.007(3) -0.035(4) -0.006(4)
O78B 0.062(9) 0.052(7) 0.074(9) -0.008(6) -0.001(6) 0.016(6)
O79B 0.053(5) 0.114(8) 0.084(6) -0.029(6) 0.000(4) -0.040(6)
O80B 0.079(7) 0.045(4) 0.059(6) 0.003(4) -0.020(5) -0.006(4)
Cl91 0.099(4) 0.071(4) 0.123(5) -0.023(4) -0.042(4) 0.004(4)
O82B 0.052(9) 0.055(9) 0.097(9) -0.022(8) -0.025(8) -0.001(8)
O83B 0.063(9) 0.080(9) 0.095(9) -0.001(8) -0.031(8) -0.011(8)
O84B 0.069(8) 0.069(8) 0.100(9) -0.023(7) -0.020(7) 0.000(7)
O85B 0.163(14) 0.138(13) 0.174(14) -0.031(12) -0.053(12) -0.040(12)
O88B 0.069(7) 0.062(7) 0.065(7) 0.007(6) -0.005(6) -0.044(6)
O89B 0.045(7) 0.047(6) 0.059(8) -0.008(6) -0.016(6) 0.000(6)
O90B 0.061(7) 0.063(7) 0.065(7) -0.026(6) -0.024(6) -0.002(6)
O88C 0.047(5) 0.025(4) 0.074(8) -0.005(6) -0.014(6) -0.006(4)
O89C 0.046(5) 0.046(5) 0.080(7) -0.018(5) -0.018(5) 0.005(4)
O90C 0.090(7) 0.090(7) 0.085(6) -0.005(6) -0.013(6) -0.021(6)
O101 0.090(6) 0.043(3) 0.091(5) -0.022(3) -0.035(4) 0.009(3)
C102 0.069(5) 0.057(5) 0.061(5) -0.009(4) -0.017(4) -0.015(4)
O103 0.128(5) 0.084(4) 0.091(4) -0.007(3) -0.003(3) 0.012(3)
C104 0.095(5) 0.108(5) 0.071(4) -0.017(4) -0.002(4) -0.028(4)
O111 0.076(8) 0.058(6) 0.070(7) -0.017(5) -0.006(6) -0.015(6)
C112 0.094(10) 0.080(10) 0.086(9) -0.008(9) -0.006(9) -0.004(9)
O113 0.119(10) 0.108(10) 0.109(10) -0.025(9) -0.020(9) -0.005(9)
C114 0.120(11) 0.103(11) 0.102(11) -0.005(10) 0.005(10) -0.015(10)

loop_
_atom_type_symbol
_atom_type_description
_atom_type_scat_dispersion_real
_atom_type_scat_dispersion_imag
_atom_type_scat_source
C C 0.0033 0.0016 'International Tables Vol C Tables 4.2.6.8 and 6.1.1.4'
H H 0.0000 0.0000 'International Tables Vol C Tables 4.2.6.8 and 6.1.1.4'
N N 0.0061 0.0033 'International Tables Vol C Tables 4.2.6.8 and 6.1.1.4'
O O 0.0106 0.0060 'International Tables Vol C Tables 4.2.6.8 and 6.1.1.4'
Cl Cl 0.1484 0.1585 'International Tables Vol C Tables 4.2.6.8 and 6.1.1.4'
Zn Zn 0.2839 1.4301 'International Tables Vol C Tables 4.2.6.8 and 6.1.1.4'

loop_
_geom_angle_atom_site_label_1
_geom_angle_atom_site_label_2
_geom_angle_atom_site_label_3
_geom_angle
_geom_angle_site_symmetry_1
_geom_angle_site_symmetry_3
_geom_angle_publ_flag
N48 Zn1 O91 92.38(12) . . ?
N48 Zn1 N18 99.41(11) . . ?
O91 Zn1 N18 168.08(12) . . ?
N48 Zn1 N11 94.05(11) . . ?
O91 Zn1 N11 92.94(11) . . ?
N18 Zn1 N11 84.55(11) . . ?
N48 Zn1 N41 84.62(11) . . ?
O91 Zn1 N41 86.69(11) . . ?
N18 Zn1 N41 96.09(11) . . ?
N11 Zn1 N41 178.60(11) . . ?
N48 Zn1 O93 174.79(12) . . ?
O91 Zn1 O93 82.41(12) . . ?
N18 Zn1 O93 85.80(12) . . ?
N11 Zn1 O93 86.45(11) . . ?
N41 Zn1 O93 94.84(11) . . ?
N35 Zn2 N28 83.89(12) . . ?
N35 Zn2 N65 100.94(12) . 1_455 ?
N28 Zn2 N65 95.69(12) . 1_455 ?
N35 Zn2 N58 92.62(12) . 1_455 ?
N28 Zn2 N58 176.36(12) . 1_455 ?
N65 Zn2 N58 83.92(12) 1_455 1_455 ?
N35 Zn2 O95 92.55(13) . . ?
N28 Zn2 O95 88.25(12) . . ?
N65 Zn2 O95 166.26(13) 1_455 . ?
N58 Zn2 O95 92.97(12) 1_455 . ?
N35 Zn2 O97 173.03(12) . . ?
N28 Zn2 O97 93.63(11) . . ?
N65 Zn2 O97 85.77(11) 1_455 . ?
N58 Zn2 O97 89.95(12) 1_455 . ?
O95 Zn2 O97 80.84(12) . . ?
C16 N11 C12 117.7(3) . . ?
C16 N11 Zn1 120.0(2) . . ?
C12 N11 Zn1 121.8(3) . . ?
N11 C12 C13 123.6(4) . . ?
N11 C12 H12 118.2 . . ?
C13 C12 H12 118.2 . . ?
C12 C13 C14 117.8(4) . . ?
C12 C13 H13 121.1 . . ?
C14 C13 H13 121.1 . . ?
C13 C14 C15 120.2(4) . . ?
C13 C14 H14 119.9 . . ?
C15 C14 H14 119.9 . . ?
C14 C15 C16 118.7(4) . . ?
C14 C15 H15 120.7 . . ?
C16 C15 H15 120.7 . . ?
N11 C16 C15 122.0(4) . . ?
N11 C16 N17 117.1(3) . . ?
C15 C16 N17 120.9(3) . . ?
C23 N17 C16 117.4(3) . . ?
C23 N17 C24 117.8(3) . . ?
C16 N17 C24 115.8(3) . . ?
C19 N18 C23 119.3(3) . . ?
C19 N18 Zn1 120.2(3) . . ?
C23 N18 Zn1 120.5(2) . . ?
N18 C19 C20 122.2(4) . . ?
N18 C19 H19 118.9 . . ?
C20 C19 H19 118.9 . . ?
C21 C20 C19 118.0(4) . . ?
C21 C20 H20 121.0 . . ?
C19 C20 H20 121.0 . . ?
C20 C21 C22 120.6(4) . . ?
C20 C21 H21 119.7 . . ?
C22 C21 H21 119.7 . . ?
C23 C22 C21 118.8(4) . . ?
C23 C22 H22 120.6 . . ?
C21 C22 H22 120.6 . . ?
N18 C23 C22 121.0(4) . . ?
N18 C23 N17 117.0(3) . . ?
C22 C23 N17 121.9(4) . . ?
N17 C24 C25 110.2(3) . . ?
N17 C24 H24A 109.6 . . ?
C25 C24 H24A 109.6 . . ?
N17 C24 H24B 109.6 . . ?
C25 C24 H24B 109.6 . . ?
H24A C24 H24B 108.1 . . ?
C26 C25 C24 124.3(4) . . ?
C26 C25 H25 117.9 . . ?
C24 C25 H25 117.9 . . ?
C25 C26 C27 124.0(4) . . ?
C25 C26 H26 118.0 . . ?
C27 C26 H26 118.0 . . ?
N34 C27 C26 112.1(3) . . ?
N34 C27 H27A 109.2 . . ?
C26 C27 H27A 109.2 . . ?
N34 C27 H27B 109.2 . . ?
C26 C27 H27B 109.2 . . ?
H27A C27 H27B 107.9 . . ?
C33 N28 C29 118.7(3) . . ?
C33 N28 Zn2 119.2(2) . . ?
C29 N28 Zn2 122.1(3) . . ?
N28 C29 C30 122.8(5) . . ?
N28 C29 H29 118.6 . . ?
C30 C29 H29 118.6 . . ?
C29 C30 C31 117.7(4) . . ?
C29 C30 H30 121.1 . . ?
C31 C30 H30 121.1 . . ?
C32 C31 C30 120.6(4) . . ?
C32 C31 H31 119.7 . . ?
C30 C31 H31 119.7 . . ?
C31 C32 C33 118.6(5) . . ?
C31 C32 H32 120.7 . . ?
C33 C32 H32 120.7 . . ?
N28 C33 C32 121.4(4) . . ?
N28 C33 N34 117.7(3) . . ?
C32 C33 N34 120.8(4) . . ?
C40 N34 C33 119.0(3) . . ?
C40 N34 C27 118.2(3) . . ?
C33 N34 C27 116.0(3) . . ?
C40 N35 C36 119.4(3) . . ?
C40 N35 Zn2 119.8(2) . . ?
C36 N35 Zn2 120.5(3) . . ?
N35 C36 C37 122.5(4) . . ?
N35 C36 H36 118.7 . . ?
C37 C36 H36 118.7 . . ?
C36 C37 C38 118.3(4) . . ?
C36 C37 H37 120.8 . . ?
C38 C37 H37 120.8 . . ?
C39 C38 C37 120.2(4) . . ?
C39 C38 H38 119.9 . . ?
C37 C38 H38 119.9 . . ?
C38 C39 C40 118.5(4) . . ?
C38 C39 H39 120.7 . . ?
C40 C39 H39 120.7 . . ?
N35 C40 C39 120.9(4) . . ?
N35 C40 N34 117.3(3) . . ?
C39 C40 N34 121.8(4) . . ?
C42 N41 C46 118.3(3) . . ?
C42 N41 Zn1 121.2(2) . . ?
C46 N41 Zn1 119.1(2) . . ?
N41 C42 C43 122.7(4) . . ?
N41 C42 H42 118.6 . . ?
C43 C42 H42 118.6 . . ?
C44 C43 C42 118.7(4) . . ?
C44 C43 H43 120.7 . . ?
C42 C43 H43 120.7 . . ?
C45 C44 C43 119.5(3) . . ?
C45 C44 H44 120.2 . . ?
C43 C44 H44 120.2 . . ?
C44 C45 C46 119.4(3) . . ?
C44 C45 H45 120.3 . . ?
C46 C45 H45 120.3 . . ?
N41 C46 C45 121.4(3) . . ?
N41 C46 N47 117.0(3) . . ?
C45 C46 N47 121.7(3) . . ?
C46 N47 C53 117.0(3) . . ?
C46 N47 C54 117.1(3) . . ?
C53 N47 C54 117.0(3) . . ?
C53 N48 C49 118.6(3) . . ?
C53 N48 Zn1 121.7(2) . . ?
C49 N48 Zn1 119.4(2) . . ?
N48 C49 C50 123.0(4) . . ?
N48 C49 H49 118.5 . . ?
C50 C49 H49 118.5 . . ?
C49 C50 C51 117.8(4) . . ?
C49 C50 H50 121.1 . . ?
C51 C50 H50 121.1 . . ?
C52 C51 C50 120.1(3) . . ?
C52 C51 H51 120.0 . . ?
C50 C51 H51 120.0 . . ?
C51 C52 C53 119.3(3) . . ?
C51 C52 H52 120.4 . . ?
C53 C52 H52 120.4 . . ?
N48 C53 C52 121.3(3) . . ?
N48 C53 N47 116.6(3) . . ?
C52 C53 N47 122.1(3) . . ?
N47 C54 C55 109.5(3) . . ?
N47 C54 H54A 109.8 . . ?
C55 C54 H54A 109.8 . . ?
N47 C54 H54B 109.8 . . ?
C55 C54 H54B 109.8 . . ?
H54A C54 H54B 108.2 . . ?
C56 C55 C54 126.2(3) . . ?
C56 C55 H55 116.9 . . ?
C54 C55 H55 116.9 . . ?
C55 C56 C57 124.5(3) . . ?
C55 C56 H56 117.7 . . ?
C57 C56 H56 117.7 . . ?
N64 C57 C56 112.3(3) . . ?
N64 C57 H57A 109.1 . . ?
C56 C57 H57A 109.1 . . ?
N64 C57 H57B 109.1 . . ?
C56 C57 H57B 109.1 . . ?
H57A C57 H57B 107.9 . . ?
C59 N58 C63 118.5(3) . . ?
C59 N58 Zn2 119.9(3) . 1_655 ?
C63 N58 Zn2 121.4(2) . 1_655 ?
N58 C59 C60 123.7(4) . . ?
N58 C59 H59 118.2 . . ?
C60 C59 H59 118.2 . . ?
C59 C60 C61 117.7(4) . . ?
C59 C60 H60 121.2 . . ?
C61 C60 H60 121.2 . . ?
C62 C61 C60 119.8(4) . . ?
C62 C61 H61 120.1 . . ?
C60 C61 H61 120.1 . . ?
C61 C62 C63 119.6(4) . . ?
C61 C62 H62 120.2 . . ?
C63 C62 H62 120.2 . . ?
N58 C63 C62 120.8(4) . . ?
N58 C63 N64 118.1(3) . . ?
C62 C63 N64 121.1(3) . . ?
C63 N64 C70 120.0(3) . . ?
C63 N64 C57 118.0(3) . . ?
C70 N64 C57 116.1(3) . . ?
C70 N65 C66 117.7(3) . . ?
C70 N65 Zn2 122.6(2) . 1_655 ?
C66 N65 Zn2 119.7(2) . 1_655 ?
N65 C66 C67 123.4(4) . . ?
N65 C66 H66 118.3 . . ?
C67 C66 H66 118.3 . . ?
C66 C67 C68 117.9(4) . . ?
C66 C67 H67 121.1 . . ?
C68 C67 H67 121.1 . . ?
C69 C68 C67 120.1(4) . . ?
C69 C68 H68 119.9 . . ?
C67 C68 H68 119.9 . . ?
C68 C69 C70 118.9(4) . . ?
C68 C69 H69 120.5 . . ?
C70 C69 H69 120.5 . . ?
N65 C70 C69 121.9(3) . . ?
N65 C70 N64 117.5(3) . . ?
C69 C70 N64 120.6(3) . . ?
C92 O91 Zn1 128.8(3) . . ?
C92 O91 H91 106(4) . . ?
Zn1 O91 H91 124(4) . . ?
O91 C92 H92A 109.5 . . ?
O91 C92 H92B 109.5 . . ?
H92A C92 H92B 109.5 . . ?
O91 C92 H92C 109.5 . . ?
H92A C92 H92C 109.5 . . ?
H92B C92 H92C 109.5 . . ?
C94 O93 Zn1 126.6(3) . . ?
C94 O93 H93 108(4) . . ?
Zn1 O93 H93 125(4) . . ?
O93 C94 H94A 109.5 . . ?
O93 C94 H94B 109.5 . . ?
H94A C94 H94B 109.5 . . ?
O93 C94 H94C 109.5 . . ?
H94A C94 H94C 109.5 . . ?
H94B C94 H94C 109.5 . . ?
C96 O95 Zn2 125.5(4) . . ?
C96 O95 H95 104.9 . . ?
Zn2 O95 H95 126.7 . . ?
O95 C96 H96A 109.5 . . ?
O95 C96 H96B 109.5 . . ?
H96A C96 H96B 109.5 . . ?
O95 C96 H96C 109.5 . . ?
H96A C96 H96C 109.5 . . ?
H96B C96 H96C 109.5 . . ?
C98 O97 Zn2 126.9(3) . . ?
C98 O97 H97 99.0 . . ?
Zn2 O97 H97 96.6 . . ?
O97 C98 H98A 109.5 . . ?
O97 C98 H98B 109.5 . . ?
H98A C98 H98B 109.5 . . ?
O97 C98 H98C 109.5 . . ?
H98A C98 H98C 109.5 . . ?
H98B C98 H98C 109.5 . . ?
O72 Cl71 O74 110.3(3) . . ?
O72 Cl71 O73 109.3(2) . . ?
O74 Cl71 O73 108.8(2) . . ?
O72 Cl71 O75 108.7(3) . . ?
O74 Cl71 O75 107.4(3) . . ?
O73 Cl71 O75 112.4(3) . . ?
O79B Cl76 O78B 109.7(12) . . ?
O79 Cl76 O77 108.6(7) . . ?
O79B Cl76 O77 114.6(6) . . ?
O78B Cl76 O77 112.1(12) . . ?
O79 Cl76 O78 114.8(11) . . ?
O77 Cl76 O78 109.7(11) . . ?
O79 Cl76 O80 109.9(8) . . ?
O77 Cl76 O80 105.8(6) . . ?
O78 Cl76 O80 107.6(10) . . ?
O79B Cl76 O80B 105.8(7) . . ?
O78B Cl76 O80B 104.5(9) . . ?
O77 Cl76 O80B 109.5(5) . . ?
O90 Cl86 O88 109.5(6) . . ?
O89B Cl86 O87 118.9(8) . . ?
O90 Cl86 O87 104.7(4) . . ?
O88C Cl86 O87 109.2(7) . . ?
O88 Cl86 O87 117.2(6) . . ?
O88C Cl86 O89C 112.0(9) . . ?
O87 Cl86 O89C 122.3(5) . . ?
O89B Cl86 O88B 114.5(13) . . ?
O87 Cl86 O88B 101.9(7) . . ?
O89B Cl86 O90B 101.4(12) . . ?
O87 Cl86 O90B 110.8(7) . . ?
O88B Cl86 O90B 109.3(12) . . ?
O90 Cl86 O89 110.6(6) . . ?
O88 Cl86 O89 112.6(7) . . ?
O87 Cl86 O89 101.8(5) . . ?
O88C Cl86 O90C 107.5(8) . . ?
O87 Cl86 O90C 98.4(6) . . ?
O89C Cl86 O90C 105.8(8) . . ?
O85 Cl81 O82 111.5(5) . . ?
O85 Cl81 O83 112.5(5) . . ?
O82 Cl81 O83 105.6(5) . . ?
O85 Cl81 O84 120.9(5) . . ?
O82 Cl81 O84 102.7(4) . . ?
O83 Cl81 O84 102.1(5) . . ?
O85B Cl91 O83B 116.3(18) . . ?
O85B Cl91 O82B 101.1(17) . . ?
O83B Cl91 O82B 109.3(18) . . ?
O85B Cl91 O84B 125.2(17) . . ?
O83B Cl91 O84B 104.5(16) . . ?
O82B Cl91 O84B 97.9(16) . . ?
C102 O101 H101 103.2 . . ?
O101 C102 H10A 109.5 . . ?
O101 C102 H10B 109.5 . . ?
H10A C102 H10B 109.5 . . ?
O101 C102 H10C 109.5 . . ?
H10A C102 H10C 109.5 . . ?
H10B C102 H10C 109.5 . . ?
C104 O103 H103 84.2 . . ?
O103 C104 H10D 109.5 . . ?
O103 C104 H10E 109.5 . . ?
H10D C104 H10E 109.5 . . ?
O103 C104 H10F 109.5 . . ?
H10D C104 H10F 109.5 . . ?
H10E C104 H10F 109.5 . . ?
C112 O111 H111 113.1 . . ?
O111 C112 H11D 109.5 . . ?
O111 C112 H11E 109.5 . . ?
H11D C112 H11E 109.5 . . ?
O111 C112 H11F 109.5 . . ?
H11D C112 H11F 109.5 . . ?
H11E C112 H11F 109.5 . . ?
C114 O113 H113 118.2 . . ?
O113 C114 H11A 109.5 . . ?
O113 C114 H11B 109.5 . . ?
H11A C114 H11B 109.5 . . ?
O113 C114 H11C 109.5 . . ?
H11A C114 H11C 109.5 . . ?
H11B C114 H11C 109.5 . . ?

loop_
_geom_bond_atom_site_label_1
_geom_bond_atom_site_label_2
_geom_bond_distance
_geom_bond_site_symmetry_2
_geom_bond_publ_flag
Zn1 N48 2.101(3) . ?
Zn1 O91 2.120(3) . ?
Zn1 N18 2.123(3) . ?
Zn1 N11 2.151(3) . ?
Zn1 N41 2.173(3) . ?
Zn1 O93 2.189(3) . ?
Zn2 N35 2.097(3) . ?
Zn2 N28 2.106(3) . ?
Zn2 N65 2.119(3) 1_455 ?
Zn2 N58 2.137(3) 1_455 ?
Zn2 O95 2.157(3) . ?
Zn2 O97 2.234(3) . ?
N11 C16 1.333(5) . ?
N11 C12 1.346(5) . ?
C12 C13 1.367(6) . ?
C12 H12 0.9500 . ?
C13 C14 1.367(7) . ?
C13 H13 0.9500 . ?
C14 C15 1.368(6) . ?
C14 H14 0.9500 . ?
C15 C16 1.387(5) . ?
C15 H15 0.9500 . ?
C16 N17 1.423(5) . ?
N17 C23 1.401(5) . ?
N17 C24 1.489(5) . ?
N18 C19 1.345(5) . ?
N18 C23 1.351(5) . ?
C19 C20 1.380(6) . ?
C19 H19 0.9500 . ?
C20 C21 1.368(7) . ?
C20 H20 0.9500 . ?
C21 C22 1.381(6) . ?
C21 H21 0.9500 . ?
C22 C23 1.379(6) . ?
C22 H22 0.9500 . ?
C24 C25 1.506(6) . ?
C24 H24A 0.9900 . ?
C24 H24B 0.9900 . ?
C25 C26 1.323(6) . ?
C25 H25 0.9500 . ?
C26 C27 1.500(6) . ?
C26 H26 0.9500 . ?
C27 N34 1.468(5) . ?
C27 H27A 0.9900 . ?
C27 H27B 0.9900 . ?
N28 C33 1.340(5) . ?
N28 C29 1.355(5) . ?
C29 C30 1.371(6) . ?
C29 H29 0.9500 . ?
C30 C31 1.382(8) . ?
C30 H30 0.9500 . ?
C31 C32 1.369(7) . ?
C31 H31 0.9500 . ?
C32 C33 1.395(5) . ?
C32 H32 0.9500 . ?
C33 N34 1.434(5) . ?
N34 C40 1.413(5) . ?
N35 C40 1.328(5) . ?
N35 C36 1.350(5) . ?
C36 C37 1.362(6) . ?
C36 H36 0.9500 . ?
C37 C38 1.376(7) . ?
C37 H37 0.9500 . ?
C38 C39 1.373(6) . ?
C38 H38 0.9500 . ?
C39 C40 1.403(5) . ?
C39 H39 0.9500 . ?
N41 C42 1.342(5) . ?
N41 C46 1.345(4) . ?
C42 C43 1.377(5) . ?
C42 H42 0.9500 . ?
C43 C44 1.370(6) . ?
C43 H43 0.9500 . ?
C44 C45 1.369(6) . ?
C44 H44 0.9500 . ?
C45 C46 1.388(5) . ?
C45 H45 0.9500 . ?
C46 N47 1.411(5) . ?
N47 C53 1.412(4) . ?
N47 C54 1.481(4) . ?
N48 C53 1.340(4) . ?
N48 C49 1.345(5) . ?
C49 C50 1.375(5) . ?
C49 H49 0.9500 . ?
C50 C51 1.381(6) . ?
C50 H50 0.9500 . ?
C51 C52 1.364(5) . ?
C51 H51 0.9500 . ?
C52 C53 1.390(5) . ?
C52 H52 0.9500 . ?
C54 C55 1.504(5) . ?
C54 H54A 0.9900 . ?
C54 H54B 0.9900 . ?
C55 C56 1.312(5) . ?
C55 H55 0.9500 . ?
C56 C57 1.499(5) . ?
C56 H56 0.9500 . ?
C57 N64 1.482(5) . ?
C57 H57A 0.9900 . ?
C57 H57B 0.9900 . ?
N58 C59 1.340(5) . ?
N58 C63 1.346(5) . ?
C59 C60 1.370(6) . ?
C59 H59 0.9500 . ?
C60 C61 1.381(7) . ?
C60 H60 0.9500 . ?
C61 C62 1.367(7) . ?
C61 H61 0.9500 . ?
C62 C63 1.392(5) . ?
C62 H62 0.9500 . ?
C63 N64 1.408(5) . ?
N64 C70 1.420(5) . ?
N65 C70 1.341(4) . ?
N65 C66 1.348(5) . ?
C66 C67 1.372(6) . ?
C66 H66 0.9500 . ?
C67 C68 1.376(6) . ?
C67 H67 0.9500 . ?
C68 C69 1.363(6) . ?
C68 H68 0.9500 . ?
C69 C70 1.391(5) . ?
C69 H69 0.9500 . ?
O91 C92 1.429(5) . ?
O91 H91 0.81(5) . ?
C92 H92A 0.9800 . ?
C92 H92B 0.9800 . ?
C92 H92C 0.9800 . ?
O93 C94 1.427(5) . ?
O93 H93 0.77(6) . ?
C94 H94A 0.9800 . ?
C94 H94B 0.9800 . ?
C94 H94C 0.9800 . ?
O95 C96 1.446(6) . ?
O95 H95 0.8854 . ?
C96 H96A 0.9800 . ?
C96 H96B 0.9800 . ?
C96 H96C 0.9800 . ?
O97 C98 1.424(5) . ?
O97 H97 0.8648 . ?
C98 H98A 0.9800 . ?
C98 H98B 0.9800 . ?
C98 H98C 0.9800 . ?
Cl71 O72 1.396(4) . ?
Cl71 O74 1.411(4) . ?
Cl71 O73 1.418(3) . ?
Cl71 O75 1.422(4) . ?
Cl76 O79 1.322(13) . ?
Cl76 O79B 1.385(13) . ?
Cl76 O78B 1.39(2) . ?
Cl76 O77 1.417(3) . ?
Cl76 O78 1.46(2) . ?
Cl76 O80 1.462(14) . ?
Cl76 O80B 1.514(11) . ?
Cl86 O89B 1.341(17) . ?
Cl86 O90 1.389(7) . ?
Cl86 O88C 1.394(16) . ?
Cl86 O88 1.401(14) . ?
Cl86 O87 1.413(3) . ?
Cl86 O89C 1.446(10) . ?
Cl86 O88B 1.459(15) . ?
Cl86 O90B 1.471(17) . ?
Cl86 O89 1.488(8) . ?
Cl86 O90C 1.517(14) . ?
Cl81 O85 1.402(6) . ?
Cl81 O82 1.436(6) . ?
Cl81 O83 1.472(7) . ?
Cl81 O84 1.501(6) . ?
Cl91 O85B 1.375(15) . ?
Cl91 O83B 1.420(15) . ?
Cl91 O82B 1.454(15) . ?
Cl91 O84B 1.527(14) . ?
O101 C102 1.382(11) . ?
O101 H101 0.8419 . ?
C102 H10A 0.9800 . ?
C102 H10B 0.9800 . ?
C102 H10C 0.9800 . ?
O103 C104 1.407(10) . ?
O103 H103 1.0173 . ?
C104 H10D 0.9800 . ?
C104 H10E 0.9800 . ?
C104 H10F 0.9800 . ?
O111 C112 1.467(10) . ?
O111 H111 0.8794 . ?
C112 H11D 0.9800 . ?
C112 H11E 0.9800 . ?
C112 H11F 0.9800 . ?
O113 C114 1.493(10) . ?
O113 H113 0.8133 . ?
C114 H11A 0.9800 . ?
C114 H11B 0.9800 . ?
C114 H11C 0.9800 . ?

loop_
_geom_hbond_atom_site_label_D
_geom_hbond_atom_site_label_H
_geom_hbond_atom_site_label_A
_geom_hbond_distance_DH
_geom_hbond_distance_HA
_geom_hbond_distance_DA
_geom_hbond_angle_DHA
_geom_hbond_site_symmetry_A
_geom_hbond_publ_flag
O91 H91 O101 0.81(5) 1.86(6) 2.662(6) 170(6) . yes
O91 H91 O111 0.81(5) 1.85(6) 2.619(13) 159(6) . yes
O93 H93 O88 0.77(6) 2.25(6) 2.923(16) 146(6) . yes
O93 H93 O89 0.77(6) 2.61(6) 3.236(10) 140(5) . yes
O93 H93 O88B 0.77(6) 1.97(6) 2.725(16) 166(6) . yes
O93 H93 O88C 0.77(6) 2.04(6) 2.781(18) 160(6) . yes
O95 H95 O103 0.89 1.91 2.739(7) 154.9 . yes
O95 H95 O113 0.89 1.95 2.80(3) 160.0 . yes
O97 H97 O95 0.86 2.43 2.848(4) 110.3 . yes
O97 H97 O113 0.86 2.21 3.06(3) 167.9 . yes
O101 H101 O78 0.84 2.09 2.87(2) 152.3 . yes
O113 H113 O113 0.81 1.89 2.56(6) 139.0 2_556 yes

loop_
_geom_torsion_atom_site_label_1
_geom_torsion_atom_site_label_2
_geom_torsion_atom_site_label_3
_geom_torsion_atom_site_label_4
_geom_torsion
_geom_torsion_site_symmetry_1
_geom_torsion_site_symmetry_2
_geom_torsion_site_symmetry_3
_geom_torsion_site_symmetry_4
_geom_torsion_publ_flag
C16 N11 C12 C13 -0.3(6) . . . . ?
Zn1 N11 C12 C13 171.8(3) . . . . ?
N11 C12 C13 C14 -0.3(6) . . . . ?
C12 C13 C14 C15 0.2(6) . . . . ?
C13 C14 C15 C16 0.5(6) . . . . ?
C12 N11 C16 C15 1.1(5) . . . . ?
Zn1 N11 C16 C15 -171.2(3) . . . . ?
C12 N11 C16 N17 -179.1(3) . . . . ?
Zn1 N11 C16 N17 8.6(4) . . . . ?
C14 C15 C16 N11 -1.2(6) . . . . ?
C14 C15 C16 N17 179.0(4) . . . . ?
N11 C16 N17 C23 -66.4(4) . . . . ?
C15 C16 N17 C23 113.5(4) . . . . ?
N11 C16 N17 C24 147.1(3) . . . . ?
C15 C16 N17 C24 -33.1(5) . . . . ?
C23 N18 C19 C20 -1.9(5) . . . . ?
Zn1 N18 C19 C20 175.0(3) . . . . ?
N18 C19 C20 C21 0.1(6) . . . . ?
C19 C20 C21 C22 1.3(7) . . . . ?
C20 C21 C22 C23 -1.0(7) . . . . ?
C19 N18 C23 C22 2.2(5) . . . . ?
Zn1 N18 C23 C22 -174.6(3) . . . . ?
C19 N18 C23 N17 -177.0(3) . . . . ?
Zn1 N18 C23 N17 6.2(4) . . . . ?
C21 C22 C23 N18 -0.8(6) . . . . ?
C21 C22 C23 N17 178.3(4) . . . . ?
C16 N17 C23 N18 57.3(4) . . . . ?
C24 N17 C23 N18 -156.8(3) . . . . ?
C16 N17 C23 C22 -121.9(4) . . . . ?
C24 N17 C23 C22 24.0(5) . . . . ?
C23 N17 C24 C25 63.2(4) . . . . ?
C16 N17 C24 C25 -150.4(3) . . . . ?
N17 C24 C25 C26 -121.9(4) . . . . ?
C24 C25 C26 C27 176.2(4) . . . . ?
C25 C26 C27 N34 142.1(4) . . . . ?
C33 N28 C29 C30 -2.2(6) . . . . ?
Zn2 N28 C29 C30 179.7(3) . . . . ?
N28 C29 C30 C31 -0.4(7) . . . . ?
C29 C30 C31 C32 2.0(7) . . . . ?
C30 C31 C32 C33 -0.9(7) . . . . ?
C29 N28 C33 C32 3.3(5) . . . . ?
Zn2 N28 C33 C32 -178.6(3) . . . . ?
C29 N28 C33 N34 -175.5(3) . . . . ?
Zn2 N28 C33 N34 2.7(4) . . . . ?
C31 C32 C33 N28 -1.7(6) . . . . ?
C31 C32 C33 N34 177.0(4) . . . . ?
N28 C33 N34 C40 56.5(4) . . . . ?
C32 C33 N34 C40 -122.2(4) . . . . ?
N28 C33 N34 C27 -152.9(3) . . . . ?
C32 C33 N34 C27 28.3(5) . . . . ?
C26 C27 N34 C40 -61.8(5) . . . . ?
C26 C27 N34 C33 147.4(3) . . . . ?
C40 N35 C36 C37 2.5(6) . . . . ?
Zn2 N35 C36 C37 -171.2(3) . . . . ?
N35 C36 C37 C38 1.0(6) . . . . ?
C36 C37 C38 C39 -2.2(6) . . . . ?
C37 C38 C39 C40 0.1(6) . . . . ?
C36 N35 C40 C39 -4.7(5) . . . . ?
Zn2 N35 C40 C39 169.0(3) . . . . ?
C36 N35 C40 N34 174.6(3) . . . . ?
Zn2 N35 C40 N34 -11.7(4) . . . . ?
C38 C39 C40 N35 3.5(5) . . . . ?
C38 C39 C40 N34 -175.8(3) . . . . ?
C33 N34 C40 N35 -51.1(4) . . . . ?
C27 N34 C40 N35 159.0(3) . . . . ?
C33 N34 C40 C39 128.2(4) . . . . ?
C27 N34 C40 C39 -21.7(5) . . . . ?
C46 N41 C42 C43 -0.2(6) . . . . ?
Zn1 N41 C42 C43 166.7(3) . . . . ?
N41 C42 C43 C44 0.1(6) . . . . ?
C42 C43 C44 C45 0.8(6) . . . . ?
C43 C44 C45 C46 -1.6(6) . . . . ?
C42 N41 C46 C45 -0.7(5) . . . . ?
Zn1 N41 C46 C45 -167.8(3) . . . . ?
C42 N41 C46 N47 178.2(3) . . . . ?
Zn1 N41 C46 N47 11.0(4) . . . . ?
C44 C45 C46 N41 1.6(5) . . . . ?
C44 C45 C46 N47 -177.2(3) . . . . ?
N41 C46 N47 C53 -68.0(4) . . . . ?
C45 C46 N47 C53 110.9(4) . . . . ?
N41 C46 N47 C54 145.4(3) . . . . ?
C45 C46 N47 C54 -35.7(5) . . . . ?
C53 N48 C49 C50 -2.4(6) . . . . ?
Zn1 N48 C49 C50 171.7(3) . . . . ?
N48 C49 C50 C51 1.8(6) . . . . ?
C49 C50 C51 C52 -0.2(6) . . . . ?
C50 C51 C52 C53 -0.8(6) . . . . ?
C49 N48 C53 C52 1.3(5) . . . . ?
Zn1 N48 C53 C52 -172.6(3) . . . . ?
C49 N48 C53 N47 -179.6(3) . . . . ?
Zn1 N48 C53 N47 6.5(4) . . . . ?
C51 C52 C53 N48 0.2(6) . . . . ?
C51 C52 C53 N47 -178.8(3) . . . . ?
C46 N47 C53 N48 57.9(4) . . . . ?
C54 N47 C53 N48 -155.4(3) . . . . ?
C46 N47 C53 C52 -123.0(4) . . . . ?
C54 N47 C53 C52 23.7(5) . . . . ?
C46 N47 C54 C55 -59.7(4) . . . . ?
C53 N47 C54 C55 153.8(3) . . . . ?
N47 C54 C55 C56 127.4(4) . . . . ?
C54 C55 C56 C57 -176.0(4) . . . . ?
C55 C56 C57 N64 -134.4(4) . . . . ?
C63 N58 C59 C60 -1.1(7) . . . . ?
Zn2 N58 C59 C60 173.3(4) 1_655 . . . ?
N58 C59 C60 C61 0.1(8) . . . . ?
C59 C60 C61 C62 0.7(8) . . . . ?
C60 C61 C62 C63 -0.4(7) . . . . ?
C59 N58 C63 C62 1.3(6) . . . . ?
Zn2 N58 C63 C62 -173.0(3) 1_655 . . . ?
C59 N58 C63 N64 -178.3(4) . . . . ?
Zn2 N58 C63 N64 7.3(5) 1_655 . . . ?
C61 C62 C63 N58 -0.6(6) . . . . ?
C61 C62 C63 N64 179.0(4) . . . . ?
N58 C63 N64 C70 51.6(4) . . . . ?
C62 C63 N64 C70 -128.0(4) . . . . ?
N58 C63 N64 C57 -156.4(3) . . . . ?
C62 C63 N64 C57 23.9(5) . . . . ?
C56 C57 N64 C63 62.6(4) . . . . ?
C56 C57 N64 C70 -144.3(3) . . . . ?
C70 N65 C66 C67 0.9(6) . . . . ?
Zn2 N65 C66 C67 -179.4(3) 1_655 . . . ?
N65 C66 C67 C68 -1.1(7) . . . . ?
C66 C67 C68 C69 0.1(7) . . . . ?
C67 C68 C69 C70 1.1(6) . . . . ?
C66 N65 C70 C69 0.4(5) . . . . ?
Zn2 N65 C70 C69 -179.3(3) 1_655 . . . ?
C66 N65 C70 N64 -178.2(3) . . . . ?
Zn2 N65 C70 N64 2.1(4) 1_655 . . . ?
C68 C69 C70 N65 -1.4(6) . . . . ?
C68 C69 C70 N64 177.2(4) . . . . ?
C63 N64 C70 N65 -57.4(4) . . . . ?
C57 N64 C70 N65 150.2(3) . . . . ?
C63 N64 C70 C69 124.0(4) . . . . ?
C57 N64 C70 C69 -28.4(5) . . . . ?
